data_4341881
loop_
_publ_author_name
'Zhang, Xiao-Peng'
'Chang, Victoria Y.'
'Liu, Jian'
'Yang, Xiao-Liang'
'Huang, Wei'
'Li, Yizhi'
'Li, Cheng-Hui'
'Muller, Gilles'
'You, Xiao-Zeng'

_publ_section_title
;
 Potential Switchable Circularly Polarized Luminescence from Chiral
 Cyclometalated Platinum(II) Complexes.
;
_journal_issue 1
_journal_name_full 'Inorganic chemistry'
_journal_page_first 143
_journal_page_last 152
_journal_paper_doi 10.1021/ic5019136
_journal_volume 54
_journal_year 2015
_chemical_formula_moiety 'C40 H40 F3 N3 O3 Pt S'
_chemical_formula_sum 'C40 H40 F3 N3 O3 Pt S'
_chemical_formula_weight 894.90
_chemical_name_systematic
; 
 ? 
;
_space_group_IT_number 15
_symmetry_cell_setting monoclinic
_symmetry_space_group_name_Hall '-C 2yc'
_symmetry_space_group_name_H-M 'C 1 2/c 1'
_atom_sites_solution_hydrogens geom
_atom_sites_solution_primary direct
_atom_sites_solution_secondary difmap
_audit_creation_method SHELXL-97
_cell_angle_alpha 90.00
_cell_angle_beta 115.869(4)
_cell_angle_gamma 90.00
_cell_formula_units_Z 4
_cell_length_a 19.598(6)
_cell_length_b 18.956(6)
_cell_length_c 10.500(3)
_cell_measurement_reflns_used 8641
_cell_measurement_temperature 296(2)
_cell_measurement_theta_max 27.251
_cell_measurement_theta_min 2.2275
_cell_volume 3509.9(18)
_computing_cell_refinement SMART
_computing_data_collection SMART,(Bruker,2000)
_computing_data_reduction SAINT(Bruker,2000)
_computing_molecular_graphics SHELXTL
_computing_publication_material SHELXTL
_computing_structure_refinement SHELXTL
_computing_structure_solution 'SHELXTL(Bruker,2000) '
_diffrn_ambient_temperature 296(2)
_diffrn_measured_fraction_theta_full 0.993
_diffrn_measured_fraction_theta_max 0.993
_diffrn_measurement_device_type 'Bruker Smart Aepex CCD'
_diffrn_measurement_method 'phi and omega scans'
_diffrn_radiation_monochromator graphite
_diffrn_radiation_source 'fine-focus sealed tube'
_diffrn_radiation_type MoK\a
_diffrn_radiation_wavelength 0.71073
_diffrn_reflns_av_R_equivalents 0.0586
_diffrn_reflns_av_sigmaI/netI 0.0542
_diffrn_reflns_limit_h_max 23
_diffrn_reflns_limit_h_min -22
_diffrn_reflns_limit_k_max 22
_diffrn_reflns_limit_k_min -22
_diffrn_reflns_limit_l_max 10
_diffrn_reflns_limit_l_min -12
_diffrn_reflns_number 11475
_diffrn_reflns_theta_full 24.99
_diffrn_reflns_theta_max 24.99
_diffrn_reflns_theta_min 1.58
_exptl_absorpt_coefficient_mu 4.117
_exptl_absorpt_correction_T_max 0.6836
_exptl_absorpt_correction_T_min 0.4931
_exptl_absorpt_correction_type multi-scan
_exptl_absorpt_process_details SADABS,Bruker,2000
_exptl_crystal_colour yellow
_exptl_crystal_density_diffrn 1.694
_exptl_crystal_density_method 'not measured'
_exptl_crystal_description rod
_exptl_crystal_F_000 1784
_exptl_crystal_size_max 0.20
_exptl_crystal_size_mid 0.15
_exptl_crystal_size_min 0.10
_refine_diff_density_max 1.427
_refine_diff_density_min -1.524
_refine_diff_density_rms 0.206
_refine_ls_extinction_method none
_refine_ls_goodness_of_fit_ref 1.046
_refine_ls_hydrogen_treatment mixed
_refine_ls_matrix_type full
_refine_ls_number_parameters 264
_refine_ls_number_reflns 3075
_refine_ls_number_restraints 52
_refine_ls_restrained_S_all 1.057
_refine_ls_R_factor_all 0.0470
_refine_ls_R_factor_gt 0.0450
_refine_ls_shift/su_max 0.000
_refine_ls_shift/su_mean 0.000
_refine_ls_structure_factor_coef Fsqd
_refine_ls_weighting_details 'calc w=1/[\s^2^(Fo^2^)+(0.1120P)^2^+0.0000P] where P=(Fo^2^+2Fc^2^)/3'
_refine_ls_weighting_scheme calc
_refine_ls_wR_factor_gt 0.1366
_refine_ls_wR_factor_ref 0.1379
_reflns_number_gt 2867
_reflns_number_total 3075
_reflns_threshold_expression >2sigma(I)
_cod_data_source_file ic5019136_si_005.cif
_cod_data_source_block mo_20121221g_0m
_cod_depositor_comments
;
The following automatic conversions were performed:

'_symmetry_cell_setting' value 'Monoclinic' changed to 'monoclinic'
according to
/home/saulius/struct/COD-crude-data--automatic-downloads/rss-feeds/ACS/lib/dictionaries/cif_core.dic
dictionary named 'cif_core.dic' version 2.4.2 from 2011-04-26.

Automatic conversion script
Id: cif_fix_values 2935 2014-11-11 08:27:57Z andrius 

 Adding full bibliography for 4341879--4341883.cif.
;
_cod_original_cell_volume 3509.9(19)
_cod_original_sg_symbol_H-M 'C2/c  '
_cod_database_code 4341881

loop_
_symmetry_equiv_pos_as_xyz
'x, y, z'
'-x, y, -z+1/2'
'x+1/2, y+1/2, z'
'-x+1/2, y+1/2, -z+1/2'
'-x, -y, -z'
'x, -y, z-1/2'
'-x+1/2, -y+1/2, -z'
'x+1/2, -y+1/2, z-1/2'

loop_
_atom_site_label
_atom_site_type_symbol
_atom_site_fract_x
_atom_site_fract_y
_atom_site_fract_z
_atom_site_U_iso_or_equiv
_atom_site_adp_type
_atom_site_occupancy
_atom_site_symmetry_multiplicity
_atom_site_calc_flag
_atom_site_refinement_flags
Pt1 Pt 0.0000 0.077140(14) 0.7500 0.03233(19) Uani 1 2 d S
C1 C 0.0000 -0.0263(5) 0.7500 0.0342(19) Uani 1 2 d S
C2 C 0.0000 0.1845(5) 0.7500 0.041(2) Uani 1 2 d S
C3 C 0.0000 -0.1683(5) 0.7500 0.042(2) Uani 1 2 d S
H3 H 0.0000 -0.2173 0.7500 0.050 Uiso 1 2 calc SR
C4 C 0.0430(4) -0.1338(3) 0.6956(7) 0.0411(15) Uani 1 1 d .
H4 H 0.0709 -0.1591 0.6587 0.049 Uiso 1 1 calc R
C5 C 0.0443(4) -0.0602(4) 0.6964(7) 0.0362(14) Uani 1 1 d .
C6 C 0.0890(3) -0.0115(3) 0.6546(6) 0.0346(12) Uani 1 1 d .
C7 C 0.1441(3) -0.0304(3) 0.6100(6) 0.0378(13) Uani 1 1 d .
H7 H 0.1506 -0.0775 0.5936 0.045 Uiso 1 1 calc R
C8 C 0.1890(4) 0.0205(4) 0.5902(7) 0.0401(14) Uani 1 1 d .
C9 C 0.1782(5) 0.0908(4) 0.6149(9) 0.0425(16) Uani 1 1 d .
C10 C 0.1227(3) 0.1071(3) 0.6551(7) 0.0364(13) Uani 1 1 d .
H10 H 0.1153 0.1543 0.6700 0.044 Uiso 1 1 calc R
C11 C 0.2536(5) 0.0030(5) 0.5521(9) 0.0543(19) Uani 1 1 d .
H11A H 0.2884 -0.0294 0.6216 0.065 Uiso 1 1 calc R
H11B H 0.2334 -0.0200 0.4604 0.065 Uiso 1 1 calc R
C12 C 0.2958(6) 0.0689(4) 0.5476(10) 0.050(2) Uani 1 1 d .
H12 H 0.3380 0.0612 0.5230 0.060 Uiso 1 1 calc R
C13 C 0.2379(5) 0.1256(5) 0.4578(9) 0.059(2) Uani 1 1 d .
H13A H 0.1921 0.1067 0.3824 0.070 Uiso 1 1 calc R
H13B H 0.2594 0.1631 0.4238 0.070 Uiso 1 1 calc R
C14 C 0.2303(4) 0.1441(4) 0.5974(8) 0.0449(16) Uani 1 1 d .
H14 H 0.2212 0.1937 0.6114 0.054 Uiso 1 1 calc R
C15 C 0.3149(4) 0.1163(4) 0.6815(7) 0.0428(15) Uani 1 1 d .
C16 C 0.3713(4) 0.1756(4) 0.6973(10) 0.061(2) Uani 1 1 d .
H16A H 0.3694 0.2105 0.7620 0.091 Uiso 1 1 calc R
H16B H 0.3581 0.1970 0.6067 0.091 Uiso 1 1 calc R
H16C H 0.4216 0.1565 0.7330 0.091 Uiso 1 1 calc R
C17 C 0.3378(6) 0.0813(4) 0.8246(10) 0.054(2) Uani 1 1 d .
H17A H 0.3898 0.0665 0.8619 0.081 Uiso 1 1 calc R
H17B H 0.3061 0.0410 0.8138 0.081 Uiso 1 1 calc R
H17C H 0.3321 0.1143 0.8886 0.081 Uiso 1 1 calc R
C18 C 0.0000 0.3169(5) 0.7500 0.045(2) Uani 1 2 d S
C19 C 0.0264(5) 0.3528(4) 0.6638(8) 0.0522(17) Uani 1 1 d .
C20 C 0.0249(9) 0.4265(5) 0.6663(15) 0.082(4) Uani 1 1 d .
H20 H 0.0414 0.4517 0.6089 0.098 Uiso 1 1 calc R
C21 C 0.0000 0.4628(6) 0.7500 0.080(4) Uani 1 2 d S
H21 H 0.0000 0.5119 0.7500 0.096 Uiso 1 2 calc SR
C22 C 0.0520(7) 0.3129(6) 0.5723(12) 0.094(3) Uani 1 1 d .
H22A H 0.0996 0.2904 0.6295 0.141 Uiso 1 1 calc R
H22B H 0.0583 0.3445 0.5068 0.141 Uiso 1 1 calc R
H22C H 0.0150 0.2777 0.5208 0.141 Uiso 1 1 calc R
C23 C 0.2710(4) 0.7210(3) 0.4616(5) 0.0940(15) Uani 0.50 1 d PDU
F1 F 0.280(2) 0.6562(17) 0.540(4) 0.154(6) Uani 0.50 1 d PU
O2 O 0.3375(6) 0.7442(10) 0.481(2) 0.136(6) Uani 0.50 1 d PDU
F3 F 0.2216(14) 0.7013(14) 0.3388(15) 0.172(6) Uani 0.50 1 d PDU
N1 N 0.0780(3) 0.0582(3) 0.6743(5) 0.0336(11) Uani 1 1 d .
N2 N 0.0000 0.2445(4) 0.7500 0.0425(17) Uani 1 2 d S
O1 O 0.1993(18) 0.6693(14) 0.436(3) 0.165(5) Uani 0.50 1 d PU
F2 F 0.2499(17) 0.7336(14) 0.3296(9) 0.171(5) Uani 0.50 1 d PDU
O3 O 0.307(2) 0.6722(19) 0.563(5) 0.154(6) Uani 0.50 1 d PU
S1 S 0.2710(4) 0.7210(3) 0.4616(5) 0.0940(15) Uani 0.50 1 d PDU

loop_
_atom_site_aniso_label
_atom_site_aniso_U_11
_atom_site_aniso_U_22
_atom_site_aniso_U_33
_atom_site_aniso_U_23
_atom_site_aniso_U_13
_atom_site_aniso_U_12
Pt1 0.0323(3) 0.0248(3) 0.0470(3) 0.000 0.02379(19) 0.000
C1 0.032(4) 0.026(4) 0.046(5) 0.000 0.019(4) 0.000
C2 0.040(5) 0.028(5) 0.069(6) 0.000 0.037(5) 0.000
C3 0.052(6) 0.023(5) 0.053(6) 0.000 0.024(5) 0.000
C4 0.041(3) 0.033(3) 0.055(4) -0.005(3) 0.027(3) 0.005(3)
C5 0.033(3) 0.032(3) 0.044(4) -0.001(3) 0.018(3) 0.003(3)
C6 0.037(3) 0.038(3) 0.032(3) 0.000(2) 0.018(2) 0.001(3)
C7 0.040(3) 0.035(3) 0.043(3) -0.005(3) 0.023(3) 0.000(3)
C8 0.044(4) 0.037(4) 0.050(4) -0.009(3) 0.032(3) -0.004(3)
C9 0.046(4) 0.036(3) 0.056(4) -0.003(3) 0.032(4) -0.004(3)
C10 0.038(3) 0.031(3) 0.046(3) 0.001(3) 0.024(3) -0.002(3)
C11 0.054(4) 0.061(5) 0.065(5) -0.019(4) 0.042(4) -0.008(4)
C12 0.054(5) 0.059(5) 0.052(5) -0.013(3) 0.038(4) -0.011(3)
C13 0.065(5) 0.069(6) 0.053(4) 0.015(4) 0.037(4) -0.009(4)
C14 0.042(4) 0.046(4) 0.057(4) 0.001(3) 0.031(3) -0.003(3)
C15 0.041(3) 0.047(4) 0.054(4) -0.007(3) 0.032(3) -0.005(3)
C16 0.051(4) 0.056(5) 0.090(6) -0.011(4) 0.045(4) -0.014(3)
C17 0.051(5) 0.062(6) 0.049(5) -0.001(3) 0.022(4) 0.004(3)
C18 0.047(6) 0.029(5) 0.059(6) 0.000 0.023(5) 0.000
C19 0.060(4) 0.044(4) 0.054(4) 0.007(3) 0.027(4) -0.002(3)
C20 0.093(9) 0.060(7) 0.083(8) 0.025(4) 0.030(7) -0.019(4)
C21 0.101(10) 0.025(5) 0.111(11) 0.000 0.044(9) 0.000
C22 0.127(9) 0.100(8) 0.092(8) 0.006(6) 0.081(7) -0.012(7)
C23 0.131(4) 0.073(3) 0.084(3) 0.018(2) 0.053(3) 0.010(3)
F1 0.200(14) 0.088(11) 0.159(10) 0.021(9) 0.064(10) -0.014(9)
O2 0.118(8) 0.172(18) 0.170(13) 0.065(14) 0.111(8) 0.061(9)
F3 0.243(13) 0.153(13) 0.119(8) -0.016(8) 0.076(9) -0.045(9)
N1 0.037(3) 0.035(2) 0.034(3) 0.003(2) 0.020(2) -0.003(2)
N2 0.046(4) 0.033(5) 0.051(4) 0.000 0.023(4) 0.000
O1 0.208(12) 0.125(11) 0.153(10) 0.006(8) 0.069(10) -0.049(8)
F2 0.264(14) 0.178(15) 0.088(5) -0.007(7) 0.093(8) -0.042(10)
O3 0.201(15) 0.075(13) 0.163(11) 0.038(9) 0.057(11) 0.017(10)
S1 0.131(4) 0.073(3) 0.084(3) 0.018(2) 0.053(3) 0.010(3)

loop_
_atom_type_symbol
_atom_type_description
_atom_type_scat_dispersion_real
_atom_type_scat_dispersion_imag
_atom_type_scat_source
C C 0.0033 0.0016 'International Tables Vol C Tables 4.2.6.8 and 6.1.1.4'
H H 0.0000 0.0000 'International Tables Vol C Tables 4.2.6.8 and 6.1.1.4'
N N 0.0061 0.0033 'International Tables Vol C Tables 4.2.6.8 and 6.1.1.4'
O O 0.0106 0.0060 'International Tables Vol C Tables 4.2.6.8 and 6.1.1.4'
F F 0.0171 0.0103 'International Tables Vol C Tables 4.2.6.8 and 6.1.1.4'
S S 0.1246 0.1234 'International Tables Vol C Tables 4.2.6.8 and 6.1.1.4'
Pt Pt -1.7033 8.3905 'International Tables Vol C Tables 4.2.6.8 and 6.1.1.4'

loop_
_geom_angle_atom_site_label_1
_geom_angle_atom_site_label_2
_geom_angle_atom_site_label_3
_geom_angle
_geom_angle_site_symmetry_1
_geom_angle_site_symmetry_3
C1 Pt1 C2 180.000(1) . .
C1 Pt1 N1 79.84(16) . 2_556
C2 Pt1 N1 100.16(16) . 2_556
C1 Pt1 N1 79.84(16) . .
C2 Pt1 N1 100.16(16) . .
N1 Pt1 N1 159.7(3) 2_556 .
C5 C1 C5 124.6(9) . 2_556
C5 C1 Pt1 117.7(5) . .
C5 C1 Pt1 117.7(5) 2_556 .
N2 C2 Pt1 180.000(1) . .
C4 C3 C4 123.1(9) . 2_556
C4 C3 H3 118.4 . .
C4 C3 H3 118.4 2_556 .
C3 C4 C5 119.1(6) . .
C3 C4 H4 120.4 . .
C5 C4 H4 120.4 . .
C1 C5 C4 117.0(7) . .
C1 C5 C6 113.2(6) . .
C4 C5 C6 129.8(6) . .
N1 C6 C7 119.5(6) . .
N1 C6 C5 114.1(5) . .
C7 C6 C5 126.2(6) . .
C8 C7 C6 120.5(6) . .
C8 C7 H7 119.7 . .
C6 C7 H7 119.7 . .
C7 C8 C9 118.8(6) . .
C7 C8 C11 123.1(6) . .
C9 C8 C11 117.9(6) . .
C10 C9 C8 118.8(7) . .
C10 C9 C14 124.2(7) . .
C8 C9 C14 117.0(6) . .
N1 C10 C9 123.2(6) . .
N1 C10 H10 118.4 . .
C9 C10 H10 118.4 . .
C12 C11 C8 111.0(7) . .
C12 C11 H11A 109.4 . .
C8 C11 H11A 109.4 . .
C12 C11 H11B 109.4 . .
C8 C11 H11B 109.4 . .
H11A C11 H11B 108.0 . .
C11 C12 C13 109.1(8) . .
C11 C12 C15 111.4(6) . .
C13 C12 C15 88.5(6) . .
C11 C12 H12 115.0 . .
C13 C12 H12 115.0 . .
C15 C12 H12 115.0 . .
C12 C13 C14 85.9(6) . .
C12 C13 H13A 114.3 . .
C14 C13 H13A 114.3 . .
C12 C13 H13B 114.3 . .
C14 C13 H13B 114.3 . .
H13A C13 H13B 111.5 . .
C9 C14 C13 108.0(6) . .
C9 C14 C15 108.0(6) . .
C13 C14 C15 86.8(5) . .
C9 C14 H14 116.7 . .
C13 C14 H14 116.7 . .
C15 C14 H14 116.7 . .
C17 C15 C16 109.0(7) . .
C17 C15 C12 119.2(6) . .
C16 C15 C12 113.3(6) . .
C17 C15 C14 118.6(6) . .
C16 C15 C14 110.2(6) . .
C12 C15 C14 84.8(6) . .
C15 C16 H16A 109.5 . .
C15 C16 H16B 109.5 . .
H16A C16 H16B 109.5 . .
C15 C16 H16C 109.5 . .
H16A C16 H16C 109.5 . .
H16B C16 H16C 109.5 . .
C15 C17 H17A 109.5 . .
C15 C17 H17B 109.5 . .
H17A C17 H17B 109.5 . .
C15 C17 H17C 109.5 . .
H17A C17 H17C 109.5 . .
H17B C17 H17C 109.5 . .
N2 C18 C19 119.1(5) . .
N2 C18 C19 119.1(5) . 2_556
C19 C18 C19 121.9(10) . 2_556
C18 C19 C20 117.1(9) . .
C18 C19 C22 120.0(8) . .
C20 C19 C22 122.8(9) . .
C21 C20 C19 122.2(11) . .
C21 C20 H20 118.9 . .
C19 C20 H20 118.9 . .
C20 C21 C20 119.4(11) . 2_556
C20 C21 H21 120.3 . .
C20 C21 H21 120.3 2_556 .
C19 C22 H22A 109.5 . .
C19 C22 H22B 109.5 . .
H22A C22 H22B 109.5 . .
C19 C22 H22C 109.5 . .
H22A C22 H22C 109.5 . .
H22B C22 H22C 109.5 . .
F2 C23 F3 39.1(12) . .
F2 C23 O2 86.3(15) . .
F3 C23 O2 121.2(17) . .
F2 C23 O3 142(3) . .
F3 C23 O3 120(2) . .
O2 C23 O3 88(2) . .
F2 C23 F1 132.2(19) . .
F3 C23 F1 100.1(17) . .
O2 C23 F1 109.2(17) . .
O3 C23 F1 23(2) . .
F2 C23 O1 94.7(15) . .
F3 C23 O1 56.0(14) . .
O2 C23 O1 162.7(15) . .
O3 C23 O1 80.4(19) . .
F1 C23 O1 58.0(16) . .
F2 C23 S1 112.5(15) . 7_566
F3 C23 S1 110.0(16) . 7_566
O2 C23 S1 110.7(10) . 7_566
O3 C23 S1 105(2) . 7_566
F1 C23 S1 103.8(19) . 7_566
O1 C23 S1 84.9(12) . 7_566
F2 C23 C23 112.5(15) . 7_566
F3 C23 C23 110.0(16) . 7_566
O2 C23 C23 110.7(10) . 7_566
O3 C23 C23 105(2) . 7_566
F1 C23 C23 103.8(19) . 7_566
O1 C23 C23 84.9(12) . 7_566
S1 C23 C23 0.0(3) 7_566 7_566
O3 F1 C23 69(6) . .
O3 F1 O1 136(8) . .
C23 F1 O1 67.4(19) . .
C23 O2 F2 46.4(8) . .
F2 F3 C23 70.4(8) . .
F2 F3 O1 144(2) . .
C23 F3 O1 74.7(15) . .
C10 N1 C6 119.0(6) . .
C10 N1 Pt1 125.6(5) . .
C6 N1 Pt1 115.1(4) . .
C2 N2 C18 180.000(3) . .
F3 O1 F1 92(3) . .
F3 O1 C23 49.3(9) . .
F1 O1 C23 54.6(15) . .
F3 F2 C23 70.5(8) . .
F3 F2 O2 113.6(16) . .
C23 F2 O2 47.4(8) . .
F1 O3 C23 88(7) . .

loop_
_geom_bond_atom_site_label_1
_geom_bond_atom_site_label_2
_geom_bond_distance
_geom_bond_site_symmetry_2
Pt1 C1 1.960(10) .
Pt1 C2 2.035(10) .
Pt1 N1 2.039(5) 2_556
Pt1 N1 2.039(5) .
C1 C5 1.383(8) .
C1 C5 1.383(8) 2_556
C2 N2 1.138(13) .
C3 C4 1.373(8) .
C3 C4 1.373(8) 2_556
C3 H3 0.9300 .
C4 C5 1.395(9) .
C4 H4 0.9300 .
C5 C6 1.465(9) .
C6 N1 1.369(8) .
C6 C7 1.398(8) .
C7 C8 1.379(9) .
C7 H7 0.9300 .
C8 C9 1.392(9) .
C8 C11 1.521(9) .
C9 C10 1.361(10) .
C9 C14 1.503(10) .
C10 N1 1.351(9) .
C10 H10 0.9300 .
C11 C12 1.510(12) .
C11 H11A 0.9700 .
C11 H11B 0.9700 .
C12 C13 1.549(13) .
C12 C15 1.569(10) .
C12 H12 0.9800 .
C13 C14 1.577(11) .
C13 H13A 0.9700 .
C13 H13B 0.9700 .
C14 C15 1.591(10) .
C14 H14 0.9800 .
C15 C17 1.521(11) .
C15 C16 1.533(9) .
C16 H16A 0.9600 .
C16 H16B 0.9600 .
C16 H16C 0.9600 .
C17 H17A 0.9600 .
C17 H17B 0.9600 .
C17 H17C 0.9600 .
C18 N2 1.372(13) .
C18 C19 1.399(9) .
C18 C19 1.399(9) 2_556
C19 C20 1.399(11) .
C19 C22 1.473(13) .
C20 C21 1.363(16) .
C20 H20 0.9300 .
C21 C20 1.363(16) 2_556
C21 H21 0.9300 .
C22 H22A 0.9600 .
C22 H22B 0.9600 .
C22 H22C 0.9600 .
C23 F2 1.284(5) .
C23 F3 1.285(5) .
C23 O2 1.304(5) .
C23 O3 1.35(4) .
C23 F1 1.44(3) .
C23 O1 1.64(3) .
C23 S1 1.765(11) 7_566
C23 C23 1.765(11) 7_566
F1 O3 0.56(5) .
F1 O1 1.50(5) .
O2 F2 1.77(3) .
F3 F2 0.86(3) .
F3 O1 1.41(3) .

loop_
_geom_torsion_atom_site_label_1
_geom_torsion_atom_site_label_2
_geom_torsion_atom_site_label_3
_geom_torsion_atom_site_label_4
_geom_torsion
_geom_torsion_site_symmetry_1
_geom_torsion_site_symmetry_4
C2 Pt1 C1 C5 156(100) . .
N1 Pt1 C1 C5 176.4(3) 2_556 .
N1 Pt1 C1 C5 -3.6(3) . .
C2 Pt1 C1 C5 -24(100) . 2_556
N1 Pt1 C1 C5 -3.6(3) 2_556 2_556
N1 Pt1 C1 C5 176.4(3) . 2_556
C1 Pt1 C2 N2 0(100) . .
N1 Pt1 C2 N2 159(100) 2_556 .
N1 Pt1 C2 N2 -21(100) . .
C4 C3 C4 C5 0.8(4) 2_556 .
C5 C1 C5 C4 0.7(4) 2_556 .
Pt1 C1 C5 C4 -179.3(4) . .
C5 C1 C5 C6 -176.5(6) 2_556 .
Pt1 C1 C5 C6 3.5(6) . .
C3 C4 C5 C1 -1.5(9) . .
C3 C4 C5 C6 175.2(6) . .
C1 C5 C6 N1 -0.8(7) . .
C4 C5 C6 N1 -177.6(6) . .
C1 C5 C6 C7 173.4(5) . .
C4 C5 C6 C7 -3.4(11) . .
N1 C6 C7 C8 2.1(9) . .
C5 C6 C7 C8 -171.9(6) . .
C6 C7 C8 C9 -0.3(10) . .
C6 C7 C8 C11 175.5(7) . .
C7 C8 C9 C10 -1.2(11) . .
C11 C8 C9 C10 -177.2(7) . .
C7 C8 C9 C14 177.7(7) . .
C11 C8 C9 C14 1.7(11) . .
C8 C9 C10 N1 0.9(12) . .
C14 C9 C10 N1 -177.9(7) . .
C7 C8 C11 C12 -176.0(7) . .
C9 C8 C11 C12 -0.2(11) . .
C8 C11 C12 C13 -48.8(8) . .
C8 C11 C12 C15 47.3(10) . .
C11 C12 C13 C14 84.0(6) . .
C15 C12 C13 C14 -28.1(6) . .
C10 C9 C14 C13 -137.2(8) . .
C8 C9 C14 C13 44.0(9) . .
C10 C9 C14 C15 130.3(8) . .
C8 C9 C14 C15 -48.5(9) . .
C12 C13 C14 C9 -80.2(7) . .
C12 C13 C14 C15 27.8(6) . .
C11 C12 C15 C17 38.0(11) . .
C13 C12 C15 C17 147.9(7) . .
C11 C12 C15 C16 168.3(7) . .
C13 C12 C15 C16 -81.8(7) . .
C11 C12 C15 C14 -82.0(8) . .
C13 C12 C15 C14 27.9(5) . .
C9 C14 C15 C17 -40.1(9) . .
C13 C14 C15 C17 -148.0(7) . .
C9 C14 C15 C16 -166.6(6) . .
C13 C14 C15 C16 85.5(6) . .
C9 C14 C15 C12 80.5(6) . .
C13 C14 C15 C12 -27.4(6) . .
N2 C18 C19 C20 179.5(8) . .
C19 C18 C19 C20 -0.5(8) 2_556 .
N2 C18 C19 C22 1.4(10) . .
C19 C18 C19 C22 -178.6(9) 2_556 .
C18 C19 C20 C21 1.0(16) . .
C22 C19 C20 C21 179.0(10) . .
C19 C20 C21 C20 -0.5(8) . 2_556
F2 C23 F1 O3 126(10) . .
F3 C23 F1 O3 152(10) . .
O2 C23 F1 O3 23(11) . .
O1 C23 F1 O3 -170(11) . .
S1 C23 F1 O3 -95(10) 7_566 .
C23 C23 F1 O3 -95(10) 7_566 .
F2 C23 F1 O1 -64(3) . .
F3 C23 F1 O1 -39(3) . .
O2 C23 F1 O1 -167.0(18) . .
O3 C23 F1 O1 170(11) . .
S1 C23 F1 O1 74.9(19) 7_566 .
C23 C23 F1 O1 74.9(19) 7_566 .
F3 C23 O2 F2 18(3) . .
O3 C23 O2 F2 142(3) . .
F1 C23 O2 F2 134(2) . .
O1 C23 O2 F2 94(5) . .
S1 C23 O2 F2 -112.6(14) 7_566 .
C23 C23 O2 F2 -112.6(14) 7_566 .
O2 C23 F3 F2 -30(4) . .
O3 C23 F3 F2 -138(4) . .
F1 C23 F3 F2 -150(4) . .
O1 C23 F3 F2 170(5) . .
S1 C23 F3 F2 101(4) 7_566 .
C23 C23 F3 F2 101(4) 7_566 .
F2 C23 F3 O1 -170(5) . .
O2 C23 F3 O1 159.7(19) . .
O3 C23 F3 O1 52(3) . .
F1 C23 F3 O1 40(3) . .
S1 C23 F3 O1 -69.0(19) 7_566 .
C23 C23 F3 O1 -69.0(19) 7_566 .
C9 C10 N1 C6 0.9(10) . .
C9 C10 N1 Pt1 174.6(6) . .
C7 C6 N1 C10 -2.4(9) . .
C5 C6 N1 C10 172.3(5) . .
C7 C6 N1 Pt1 -176.7(4) . .
C5 C6 N1 Pt1 -2.0(7) . .
C1 Pt1 N1 C10 -170.9(5) . .
C2 Pt1 N1 C10 9.1(5) . .
N1 Pt1 N1 C10 -170.9(5) 2_556 .
C1 Pt1 N1 C6 3.0(4) . .
C2 Pt1 N1 C6 -177.0(4) . .
N1 Pt1 N1 C6 3.0(4) 2_556 .
Pt1 C2 N2 C18 0(100) . .
C19 C18 N2 C2 -138(100) . .
C19 C18 N2 C2 42(100) 2_556 .
F2 F3 O1 F1 -53(9) . .
C23 F3 O1 F1 -37(2) . .
F2 F3 O1 C23 -15(7) . .
O3 F1 O1 F3 48(16) . .
C23 F1 O1 F3 34.3(19) . .
O3 F1 O1 C23 14(15) . .
F2 C23 O1 F3 6(3) . .
O2 C23 O1 F3 -86(5) . .
O3 C23 O1 F3 -136(3) . .
F1 C23 O1 F3 -132(3) . .
S1 C23 O1 F3 118(2) 7_566 .
C23 C23 O1 F3 118(2) 7_566 .
F2 C23 O1 F1 138(2) . .
F3 C23 O1 F1 132(3) . .
O2 C23 O1 F1 46(5) . .
O3 C23 O1 F1 -4(4) . .
S1 C23 O1 F1 -110(2) 7_566 .
C23 C23 O1 F1 -110(2) 7_566 .
O1 F3 F2 C23 16(7) . .
C23 F3 F2 O2 20(3) . .
O1 F3 F2 O2 36(10) . .
O2 C23 F2 F3 155(4) . .
O3 C23 F2 F3 72(5) . .
F1 C23 F2 F3 42(5) . .
O1 C23 F2 F3 -8(4) . .
S1 C23 F2 F3 -94(4) 7_566 .
C23 C23 F2 F3 -94(4) 7_566 .
F3 C23 F2 O2 -155(4) . .
O3 C23 F2 O2 -82(3) . .
F1 C23 F2 O2 -113(3) . .
O1 C23 F2 O2 -162.7(16) . .
S1 C23 F2 O2 110.9(12) 7_566 .
C23 C23 F2 O2 110.9(12) 7_566 .
C23 O2 F2 F3 -26(4) . .
O1 F1 O3 C23 -14(15) . .
F2 C23 O3 F1 -77(12) . .
F3 C23 O3 F1 -33(11) . .
O2 C23 O3 F1 -158(10) . .
O1 C23 O3 F1 9(10) . .
S1 C23 O3 F1 91(10) 7_566 .
C23 C23 O3 F1 91(10) 7_566 .
